data_1517059
loop_
_publ_author_name
'Tiffany M. Smith'
'Diona Symester'
'Kathryn Perrin'
'Jose Vargas'
'Michael Tichenor'
'Charles J. O-Connor'
'Jon Zubieta'

_publ_section_title
;
 Hydrothermal syntheses and structural chemistry of Mn(II), Co(II) and
 Ni(II) coordination polymers with xylyl-diphosphonate ligands
;
_journal_name_full
;
Inorganica Chimica Acta
;
_journal_page_first 46
_journal_page_last 59
_journal_volume 402
_journal_year 2013
_chemical_formula_moiety 'C18 H18 Mn N2 O6 P2'
_chemical_formula_sum 'C18 H18 Mn N2 O6 P2'
_chemical_formula_weight 475.22
_space_group_IT_number 2
_symmetry_cell_setting triclinic
_symmetry_space_group_name_Hall '-P 1'
_symmetry_space_group_name_H-M 'P -1'
_atom_sites_solution_hydrogens geom
_atom_sites_solution_primary direct
_atom_sites_solution_secondary difmap
_cell_angle_alpha 96.309(4)
_cell_angle_beta 91.689(4)
_cell_angle_gamma 94.815(4)
_cell_formula_units_Z 2
_cell_length_a 7.6596(14)
_cell_length_b 10.843(2)
_cell_length_c 11.025(2)
_cell_measurement_reflns_used 4610
_cell_measurement_temperature 90(2)
_cell_measurement_theta_max 32.12
_cell_measurement_theta_min 2.50
_cell_volume 906.2(3)
_computing_cell_refinement 'Bruker SAINT (Bruker, 2011)'
_computing_data_collection 'Bruker APEX2 (Bruker, 2011)'
_computing_data_reduction 'Bruker SAINT (Bruker, 2011)'
_computing_molecular_graphics 'CrystalMaker (Palmer, 2010)'
_computing_publication_material 'Bruker SHELXTL (Bruker, 2011)'
_computing_structure_refinement 'SHELXL-97 (Sheldrick, 2008)'
_computing_structure_solution 'SHELXS-97 (Sheldrick, 2008)'
_diffrn_ambient_temperature 90(2)
_diffrn_measured_fraction_theta_full 0.982
_diffrn_measured_fraction_theta_max 0.982
_diffrn_measurement_device_type 'Bruker APEX-II CCD'
_diffrn_measurement_method '\f and \w scans'
_diffrn_radiation_monochromator graphite
_diffrn_radiation_source 'fine-focus sealed tube'
_diffrn_radiation_type MoK\a
_diffrn_radiation_wavelength 0.71073
_diffrn_reflns_av_R_equivalents 0.0344
_diffrn_reflns_av_sigmaI/netI 0.0457
_diffrn_reflns_limit_h_max 11
_diffrn_reflns_limit_h_min -11
_diffrn_reflns_limit_k_max 16
_diffrn_reflns_limit_k_min -15
_diffrn_reflns_limit_l_max 16
_diffrn_reflns_limit_l_min -14
_diffrn_reflns_number 16131
_diffrn_reflns_theta_full 32.17
_diffrn_reflns_theta_max 32.17
_diffrn_reflns_theta_min 1.86
_exptl_absorpt_coefficient_mu 0.947
_exptl_absorpt_correction_T_max 0.957
_exptl_absorpt_correction_T_min 0.888
_exptl_absorpt_correction_type multi-scan
_exptl_absorpt_process_details 'SADABS SHELXL-97 (Sheldrick, 2008)'
_exptl_crystal_colour yellow
_exptl_crystal_density_diffrn 1.742
_exptl_crystal_density_method 'not measured'
_exptl_crystal_description plate
_exptl_crystal_F_000 486
_exptl_crystal_size_max 0.125
_exptl_crystal_size_mid 0.12
_exptl_crystal_size_min 0.046
_refine_diff_density_max 0.515
_refine_diff_density_min -0.485
_refine_diff_density_rms 0.090
_refine_ls_extinction_method none
_refine_ls_goodness_of_fit_ref 1.120
_refine_ls_hydrogen_treatment constr
_refine_ls_matrix_type full
_refine_ls_number_parameters 264
_refine_ls_number_reflns 6279
_refine_ls_number_restraints 0
_refine_ls_restrained_S_all 1.120
_refine_ls_R_factor_all 0.0521
_refine_ls_R_factor_gt 0.0349
_refine_ls_shift/su_max 0.001
_refine_ls_shift/su_mean 0.000
_refine_ls_structure_factor_coef Fsqd
_refine_ls_weighting_details 'calc w=1/[\s^2^(Fo^2^)+(0.0380P)^2^+0.0000P] where P=(Fo^2^+2Fc^2^)/3'
_refine_ls_weighting_scheme calc
_refine_ls_wR_factor_gt 0.0782
_refine_ls_wR_factor_ref 0.0839
_reflns_number_gt 4976
_reflns_number_total 6279
_reflns_threshold_expression >2sigma(I)
_cod_data_source_file ICA-2013-402-46-59-2.cif
_cod_data_source_block compound_2
_cod_original_sg_symbol_Hall -P1
_cod_original_sg_symbol_H-M P-1
_cod_database_code 1517059

loop_
_symmetry_equiv_pos_as_xyz
'x, y, z'
'-x, -y, -z'

loop_
_atom_site_label
_atom_site_type_symbol
_atom_site_fract_x
_atom_site_fract_y
_atom_site_fract_z
_atom_site_U_iso_or_equiv
_atom_site_adp_type
_atom_site_occupancy
_atom_site_symmetry_multiplicity
_atom_site_calc_flag
_atom_site_refinement_flags
Mn1 Mn 0.24415(3) 0.97071(2) 0.65269(2) 0.00716(6) Uani 1 1 d .
P1 P 0.34577(5) 0.85176(4) 0.37537(4) 0.00739(8) Uani 1 1 d .
P2 P -0.14046(5) 0.82220(4) 0.54121(4) 0.00756(8) Uani 1 1 d .
O1 O 0.12498(15) 1.11925(10) 0.57744(10) 0.0099(2) Uani 1 1 d .
O2 O 0.52203(15) 1.04345(10) 0.64818(11) 0.0105(2) Uani 1 1 d .
O3 O -0.01560(15) 0.87575(10) 0.64406(10) 0.0099(2) Uani 1 1 d .
O4 O 0.29565(15) 0.84238(10) 0.50428(10) 0.0096(2) Uani 1 1 d .
O5 O 0.17472(15) 0.86340(11) 0.29457(11) 0.0110(2) Uani 1 1 d .
H5' H 0.0924 0.8751 0.3391 0.013 Uiso 1 1 calc R
O6 O -0.33516(14) 0.82096(11) 0.58363(11) 0.0113(2) Uani 1 1 d .
H6' H -0.3624 0.8927 0.5960 0.014 Uiso 1 1 calc R
N1 N 0.22247(17) 1.06624(13) 0.84628(12) 0.0098(3) Uani 1 1 d .
N2 N 0.33561(18) 0.84204(13) 0.78919(12) 0.0097(3) Uani 1 1 d .
C1 C 0.1669(2) 1.17952(16) 0.87024(15) 0.0121(3) Uani 1 1 d .
H1 H 0.1494 1.2260 0.8056 0.015 Uiso 1 1 calc R
C2 C 0.1340(2) 1.23088(16) 0.98695(16) 0.0146(3) Uani 1 1 d .
H2 H 0.0957 1.3103 1.0003 0.018 Uiso 1 1 calc R
C3 C 0.1589(2) 1.16215(17) 1.08324(16) 0.0157(3) Uani 1 1 d .
H3 H 0.1356 1.1938 1.1624 0.019 Uiso 1 1 calc R
C4 C 0.2188(2) 1.04575(16) 1.06026(15) 0.0137(3) Uani 1 1 d .
H4 H 0.2381 0.9983 1.1239 0.016 Uiso 1 1 calc R
C5 C 0.2501(2) 1.00023(15) 0.94053(15) 0.0106(3) Uani 1 1 d .
C6 C 0.3168(2) 0.87651(15) 0.90850(15) 0.0107(3) Uani 1 1 d .
C7 C 0.3602(2) 0.80028(17) 0.99664(16) 0.0159(3) Uani 1 1 d .
H7 H 0.3452 0.8248 1.0789 0.019 Uiso 1 1 calc R
C8 C 0.4258(2) 0.68805(17) 0.96043(16) 0.0178(4) Uani 1 1 d .
H8 H 0.4550 0.6359 1.0180 0.021 Uiso 1 1 calc R
C9 C 0.4478(2) 0.65381(16) 0.83813(16) 0.0147(3) Uani 1 1 d .
H9 H 0.4937 0.5792 0.8118 0.018 Uiso 1 1 calc R
C10 C 0.3998(2) 0.73315(15) 0.75558(15) 0.0116(3) Uani 1 1 d .
H10 H 0.4129 0.7097 0.6729 0.014 Uiso 1 1 calc R
C11 C -0.1206(2) 0.65844(14) 0.50188(15) 0.0102(3) Uani 1 1 d .
H11A H -0.2088 0.6274 0.4385 0.012 Uiso 1 1 calc R
H11B H -0.0069 0.6491 0.4672 0.012 Uiso 1 1 calc R
C12 C -0.1389(2) 0.57703(14) 0.60405(15) 0.0095(3) Uani 1 1 d .
C13 C -0.0158(2) 0.59380(15) 0.70120(16) 0.0118(3) Uani 1 1 d .
H13 H 0.0739 0.6576 0.7045 0.014 Uiso 1 1 calc R
C14 C -0.0258(2) 0.51605(15) 0.79306(16) 0.0135(3) Uani 1 1 d .
H14 H 0.0570 0.5280 0.8576 0.016 Uiso 1 1 calc R
C15 C -0.1591(2) 0.42051(15) 0.78895(15) 0.0117(3) Uani 1 1 d .
H15 H -0.1649 0.3685 0.8506 0.014 Uiso 1 1 calc R
C16 C -0.2843(2) 0.40218(14) 0.69292(14) 0.0092(3) Uani 1 1 d .
C17 C -0.2726(2) 0.48127(14) 0.60158(14) 0.0098(3) Uani 1 1 d .
H17 H -0.3560 0.4699 0.5374 0.012 Uiso 1 1 calc R
C18 C 0.4238(2) 0.70573(14) 0.31441(15) 0.0091(3) Uani 1 1 d .
H18A H 0.4661 0.7137 0.2333 0.011 Uiso 1 1 calc R
H18B H 0.5218 0.6881 0.3656 0.011 Uiso 1 1 calc R

loop_
_atom_site_aniso_label
_atom_site_aniso_U_11
_atom_site_aniso_U_22
_atom_site_aniso_U_33
_atom_site_aniso_U_23
_atom_site_aniso_U_13
_atom_site_aniso_U_12
Mn1 0.00819(11) 0.00716(11) 0.00621(11) 0.00106(8) 0.00036(8) 0.00062(8)
P1 0.00807(17) 0.00687(17) 0.00717(17) 0.00069(14) 0.00052(14) 0.00034(13)
P2 0.00812(17) 0.00650(17) 0.00837(18) 0.00205(14) 0.00059(14) 0.00069(13)
O1 0.0123(5) 0.0091(5) 0.0091(5) 0.0032(4) 0.0000(4) 0.0026(4)
O2 0.0105(5) 0.0085(5) 0.0123(5) 0.0014(4) 0.0015(4) -0.0016(4)
O3 0.0107(5) 0.0102(5) 0.0088(5) 0.0015(4) -0.0002(4) -0.0004(4)
O4 0.0110(5) 0.0096(5) 0.0080(5) 0.0002(4) 0.0012(4) 0.0008(4)
O5 0.0091(5) 0.0141(6) 0.0098(5) 0.0014(4) 0.0000(4) 0.0020(4)
O6 0.0082(5) 0.0091(5) 0.0171(6) 0.0018(5) 0.0027(4) 0.0015(4)
N1 0.0100(6) 0.0110(6) 0.0082(6) 0.0018(5) -0.0009(5) -0.0001(5)
N2 0.0106(6) 0.0102(6) 0.0081(6) 0.0022(5) 0.0001(5) -0.0009(5)
C1 0.0142(7) 0.0126(7) 0.0093(7) 0.0009(6) -0.0008(6) 0.0016(6)
C2 0.0175(8) 0.0134(8) 0.0128(8) -0.0014(6) 0.0000(6) 0.0043(6)
C3 0.0198(8) 0.0183(8) 0.0088(7) -0.0011(6) 0.0031(6) 0.0031(7)
C4 0.0176(8) 0.0159(8) 0.0082(7) 0.0036(6) 0.0022(6) 0.0016(6)
C5 0.0100(7) 0.0130(7) 0.0087(7) 0.0021(6) -0.0009(5) -0.0005(6)
C6 0.0099(7) 0.0119(7) 0.0104(7) 0.0031(6) -0.0001(6) -0.0001(6)
C7 0.0210(8) 0.0183(8) 0.0099(7) 0.0044(6) 0.0023(6) 0.0057(7)
C8 0.0237(9) 0.0191(9) 0.0129(8) 0.0079(7) 0.0017(7) 0.0069(7)
C9 0.0172(8) 0.0137(8) 0.0145(8) 0.0038(6) 0.0025(6) 0.0054(6)
C10 0.0109(7) 0.0134(7) 0.0107(7) 0.0025(6) 0.0020(6) -0.0004(6)
C11 0.0117(7) 0.0094(7) 0.0098(7) 0.0017(6) 0.0013(6) 0.0017(5)
C12 0.0109(7) 0.0069(7) 0.0110(7) 0.0015(6) 0.0008(6) 0.0015(5)
C13 0.0129(7) 0.0069(7) 0.0152(8) 0.0008(6) -0.0013(6) 0.0007(5)
C14 0.0160(8) 0.0116(7) 0.0123(7) -0.0002(6) -0.0041(6) 0.0006(6)
C15 0.0150(7) 0.0096(7) 0.0104(7) 0.0011(6) -0.0002(6) 0.0014(6)
C16 0.0110(7) 0.0071(7) 0.0095(7) -0.0005(5) 0.0020(5) 0.0017(5)
C17 0.0112(7) 0.0098(7) 0.0083(7) 0.0005(6) 0.0001(5) 0.0023(5)
C18 0.0095(7) 0.0086(7) 0.0092(7) 0.0001(5) 0.0018(5) 0.0007(5)

loop_
_atom_type_symbol
_atom_type_description
_atom_type_scat_dispersion_real
_atom_type_scat_dispersion_imag
_atom_type_scat_source
C C 0.0033 0.0016 'International Tables Vol C Tables 4.2.6.8 and 6.1.1.4'
H H 0.0000 0.0000 'International Tables Vol C Tables 4.2.6.8 and 6.1.1.4'
N N 0.0061 0.0033 'International Tables Vol C Tables 4.2.6.8 and 6.1.1.4'
O O 0.0106 0.0060 'International Tables Vol C Tables 4.2.6.8 and 6.1.1.4'
P P 0.1023 0.0942 'International Tables Vol C Tables 4.2.6.8 and 6.1.1.4'
Mn Mn 0.3368 0.7283 'International Tables Vol C Tables 4.2.6.8 and 6.1.1.4'

loop_
_geom_angle_atom_site_label_1
_geom_angle_atom_site_label_2
_geom_angle_atom_site_label_3
_geom_angle
_geom_angle_site_symmetry_1
_geom_angle_site_symmetry_3
O4 Mn1 O1 106.45(5) . .
O4 Mn1 O3 86.06(4) . .
O1 Mn1 O3 86.30(4) . .
O4 Mn1 O2 86.50(4) . .
O1 Mn1 O2 98.81(4) . .
O3 Mn1 O2 171.93(4) . .
O4 Mn1 N1 162.62(5) . .
O1 Mn1 N1 90.92(5) . .
O3 Mn1 N1 94.70(5) . .
O2 Mn1 N1 91.48(5) . .
O4 Mn1 N2 91.44(5) . .
O1 Mn1 N2 161.49(5) . .
O3 Mn1 N2 90.31(5) . .
O2 Mn1 N2 86.75(5) . .
N1 Mn1 N2 71.20(5) . .
O4 P1 O2 117.89(7) . 2_676
O4 P1 O5 108.92(7) . .
O2 P1 O5 107.21(7) 2_676 .
O4 P1 C18 108.62(7) . .
O2 P1 C18 108.82(7) 2_676 .
O5 P1 C18 104.57(7) . .
O3 P2 O1 116.71(7) . 2_576
O3 P2 O6 110.41(7) . .
O1 P2 O6 109.82(7) 2_576 .
O3 P2 C11 111.47(7) . .
O1 P2 C11 105.91(7) 2_576 .
O6 P2 C11 101.36(7) . .
P2 O1 Mn1 134.57(7) 2_576 .
P1 O2 Mn1 148.50(7) 2_676 .
P2 O3 Mn1 133.64(7) . .
P1 O4 Mn1 134.89(7) . .
P1 O5 H5' 109.5 . .
P2 O6 H6' 109.5 . .
C1 N1 C5 118.23(14) . .
C1 N1 Mn1 123.21(11) . .
C5 N1 Mn1 118.21(11) . .
C10 N2 C6 118.80(14) . .
C10 N2 Mn1 123.34(11) . .
C6 N2 Mn1 117.80(11) . .
N1 C1 C2 122.97(16) . .
N1 C1 H1 118.5 . .
C2 C1 H1 118.5 . .
C3 C2 C1 118.77(16) . .
C3 C2 H2 120.6 . .
C1 C2 H2 120.6 . .
C4 C3 C2 118.97(16) . .
C4 C3 H3 120.5 . .
C2 C3 H3 120.5 . .
C3 C4 C5 119.13(16) . .
C3 C4 H4 120.4 . .
C5 C4 H4 120.4 . .
N1 C5 C4 121.91(16) . .
N1 C5 C6 115.72(14) . .
C4 C5 C6 122.37(15) . .
N2 C6 C7 121.28(16) . .
N2 C6 C5 116.33(14) . .
C7 C6 C5 122.38(15) . .
C8 C7 C6 119.20(16) . .
C8 C7 H7 120.4 . .
C6 C7 H7 120.4 . .
C9 C8 C7 119.42(16) . .
C9 C8 H8 120.3 . .
C7 C8 H8 120.3 . .
C8 C9 C10 118.31(16) . .
C8 C9 H9 120.8 . .
C10 C9 H9 120.8 . .
N2 C10 C9 122.98(16) . .
N2 C10 H10 118.5 . .
C9 C10 H10 118.5 . .
C12 C11 P2 116.66(12) . .
C12 C11 H11A 108.1 . .
P2 C11 H11A 108.1 . .
C12 C11 H11B 108.1 . .
P2 C11 H11B 108.1 . .
H11A C11 H11B 107.3 . .
C13 C12 C17 118.65(15) . .
C13 C12 C11 119.69(14) . .
C17 C12 C11 121.60(14) . .
C14 C13 C12 120.49(15) . .
C14 C13 H13 119.8 . .
C12 C13 H13 119.8 . .
C13 C14 C15 120.21(15) . .
C13 C14 H14 119.9 . .
C15 C14 H14 119.9 . .
C14 C15 C16 120.37(15) . .
C14 C15 H15 119.8 . .
C16 C15 H15 119.8 . .
C15 C16 C17 118.70(15) . .
C15 C16 C18 120.15(14) . 2_566
C17 C16 C18 121.08(14) . 2_566
C12 C17 C16 121.58(15) . .
C12 C17 H17 119.2 . .
C16 C17 H17 119.2 . .
C16 C18 P1 112.98(11) 2_566 .
C16 C18 H18A 109.0 2_566 .
P1 C18 H18A 109.0 . .
C16 C18 H18B 109.0 2_566 .
P1 C18 H18B 109.0 . .
H18A C18 H18B 107.8 . .

loop_
_geom_bond_atom_site_label_1
_geom_bond_atom_site_label_2
_geom_bond_distance
_geom_bond_site_symmetry_2
Mn1 O4 2.0973(12) .
Mn1 O1 2.1474(11) .
Mn1 O3 2.1566(12) .
Mn1 O2 2.2108(12) .
Mn1 N1 2.2848(14) .
Mn1 N2 2.2947(14) .
P1 O4 1.4950(12) .
P1 O2 1.5071(12) 2_676
P1 O5 1.5842(12) .
P1 C18 1.8067(16) .
P2 O3 1.4952(12) .
P2 O1 1.5190(12) 2_576
P2 O6 1.5755(12) .
P2 C11 1.8012(16) .
O1 P2 1.5190(12) 2_576
O2 P1 1.5071(12) 2_676
O5 H5' 0.8200 .
O6 H6' 0.8200 .
N1 C1 1.335(2) .
N1 C5 1.346(2) .
N2 C10 1.336(2) .
N2 C6 1.343(2) .
C1 C2 1.384(2) .
C1 H1 0.9300 .
C2 C3 1.380(2) .
C2 H2 0.9300 .
C3 C4 1.379(2) .
C3 H3 0.9300 .
C4 C5 1.392(2) .
C4 H4 0.9300 .
C5 C6 1.485(2) .
C6 C7 1.394(2) .
C7 C8 1.379(3) .
C7 H7 0.9300 .
C8 C9 1.378(2) .
C8 H8 0.9300 .
C9 C10 1.382(2) .
C9 H9 0.9300 .
C10 H10 0.9300 .
C11 C12 1.508(2) .
C11 H11A 0.9700 .
C11 H11B 0.9700 .
C12 C13 1.392(2) .
C12 C17 1.393(2) .
C13 C14 1.387(2) .
C13 H13 0.9300 .
C14 C15 1.388(2) .
C14 H14 0.9300 .
C15 C16 1.394(2) .
C15 H15 0.9300 .
C16 C17 1.393(2) .
C16 C18 1.510(2) 2_566
C17 H17 0.9300 .
C18 C16 1.510(2) 2_566
C18 H18A 0.9700 .
C18 H18B 0.9700 .

loop_
_geom_torsion_atom_site_label_1
_geom_torsion_atom_site_label_2
_geom_torsion_atom_site_label_3
_geom_torsion_atom_site_label_4
_geom_torsion
_geom_torsion_site_symmetry_1
_geom_torsion_site_symmetry_4
O4 Mn1 O1 P2 -31.05(10) . 2_576
O3 Mn1 O1 P2 -115.84(10) . 2_576
O2 Mn1 O1 P2 57.88(10) . 2_576
N1 Mn1 O1 P2 149.52(10) . 2_576
N2 Mn1 O1 P2 164.28(11) . 2_576
O4 Mn1 O2 P1 112.26(14) . 2_676
O1 Mn1 O2 P1 6.14(14) . 2_676
O3 Mn1 O2 P1 135.1(3) . 2_676
N1 Mn1 O2 P1 -85.03(14) . 2_676
N2 Mn1 O2 P1 -156.10(14) . 2_676
O1 P2 O3 Mn1 -27.26(12) 2_576 .
O6 P2 O3 Mn1 -153.57(8) . .
C11 P2 O3 Mn1 94.58(10) . .
O4 Mn1 O3 P2 -40.02(10) . .
O1 Mn1 O3 P2 66.78(10) . .
O2 Mn1 O3 P2 -62.8(3) . .
N1 Mn1 O3 P2 157.40(10) . .
N2 Mn1 O3 P2 -131.44(10) . .
O2 P1 O4 Mn1 40.59(12) 2_676 .
O5 P1 O4 Mn1 -81.77(10) . .
C18 P1 O4 Mn1 164.89(9) . .
O1 Mn1 O4 P1 33.36(10) . .
O3 Mn1 O4 P1 118.33(10) . .
O2 Mn1 O4 P1 -64.80(10) . .
N1 Mn1 O4 P1 -148.53(13) . .
N2 Mn1 O4 P1 -151.46(10) . .
O4 Mn1 N1 C1 176.09(14) . .
O1 Mn1 N1 C1 -5.73(13) . .
O3 Mn1 N1 C1 -92.09(13) . .
O2 Mn1 N1 C1 93.11(13) . .
N2 Mn1 N1 C1 179.18(14) . .
O4 Mn1 N1 C5 -10.8(2) . .
O1 Mn1 N1 C5 167.35(12) . .
O3 Mn1 N1 C5 80.98(12) . .
O2 Mn1 N1 C5 -93.81(12) . .
N2 Mn1 N1 C5 -7.74(11) . .
O4 Mn1 N2 C10 2.71(13) . .
O1 Mn1 N2 C10 168.02(13) . .
O3 Mn1 N2 C10 88.78(13) . .
O2 Mn1 N2 C10 -83.70(13) . .
N1 Mn1 N2 C10 -176.37(14) . .
O4 Mn1 N2 C6 -174.63(12) . .
O1 Mn1 N2 C6 -9.3(2) . .
O3 Mn1 N2 C6 -88.56(12) . .
O2 Mn1 N2 C6 98.96(12) . .
N1 Mn1 N2 C6 6.29(11) . .
C5 N1 C1 C2 -1.0(2) . .
Mn1 N1 C1 C2 172.03(13) . .
N1 C1 C2 C3 -0.3(3) . .
C1 C2 C3 C4 1.2(3) . .
C2 C3 C4 C5 -0.9(3) . .
C1 N1 C5 C4 1.4(2) . .
Mn1 N1 C5 C4 -172.04(12) . .
C1 N1 C5 C6 -178.31(14) . .
Mn1 N1 C5 C6 8.27(18) . .
C3 C4 C5 N1 -0.4(3) . .
C3 C4 C5 C6 179.24(15) . .
C10 N2 C6 C7 -1.0(2) . .
Mn1 N2 C6 C7 176.48(13) . .
C10 N2 C6 C5 178.11(14) . .
Mn1 N2 C6 C5 -4.42(18) . .
N1 C5 C6 N2 -2.5(2) . .
C4 C5 C6 N2 177.81(15) . .
N1 C5 C6 C7 176.60(16) . .
C4 C5 C6 C7 -3.1(3) . .
N2 C6 C7 C8 0.8(3) . .
C5 C6 C7 C8 -178.26(16) . .
C6 C7 C8 C9 0.3(3) . .
C7 C8 C9 C10 -1.1(3) . .
C6 N2 C10 C9 0.1(2) . .
Mn1 N2 C10 C9 -177.21(12) . .
C8 C9 C10 N2 1.0(3) . .
O3 P2 C11 C12 54.48(14) . .
O1 P2 C11 C12 -177.62(11) 2_576 .
O6 P2 C11 C12 -62.98(13) . .
P2 C11 C12 C13 -64.51(19) . .
P2 C11 C12 C17 118.18(15) . .
C17 C12 C13 C14 0.4(2) . .
C11 C12 C13 C14 -176.97(15) . .
C12 C13 C14 C15 0.0(3) . .
C13 C14 C15 C16 -0.3(3) . .
C14 C15 C16 C17 0.1(2) . .
C14 C15 C16 C18 176.98(15) . 2_566
C13 C12 C17 C16 -0.6(2) . .
C11 C12 C17 C16 176.75(15) . .
C15 C16 C17 C12 0.3(2) . .
C18 C16 C17 C12 -176.52(14) 2_566 .
O4 P1 C18 C16 63.65(12) . 2_566
O2 P1 C18 C16 -166.83(11) 2_676 2_566
O5 P1 C18 C16 -52.53(13) . 2_566
